data_7005280
loop_
_publ_author_name
'Wiznycia, Alexander V.'
'Desper, John'
'Levy, Christopher J.'

_publ_section_title
;
 Iron(II) and zinc(II) monohelical binaphthyl-salen complexes with
 overlapping benz[a]anthryl sidearms.
;
_journal_issue 15
_journal_name_full 'Dalton transactions (Cambridge, England : 2003)'
_journal_page_first 1520
_journal_page_last 1527
_journal_paper_doi 10.1039/B700001D
_journal_year 2007
_chemical_absolute_configuration ad
_chemical_formula_moiety
;
(C58 H34 N2 O2 Zn)2 (C1 H2 Cl2)2 (C4 H10 O)
;
_chemical_formula_sum 'C122 H82 Cl4 N4 O5 Zn2'
_chemical_formula_weight 1956.46
_chemical_name_common
;(2,2-bis(benzanthracenol imine)binaphthyl Zn(ii))2 (CH2CL2)2
(Et2O)
;
_chemical_name_systematic
;
[2,2-bis(benzanthracenol imine)binaphthyl Zn(II)]2 (CH2CL2)2 (Et2O)
;
_space_group_IT_number 4
_symmetry_cell_setting monoclinic
_symmetry_space_group_name_Hall 'P 2yb'
_symmetry_space_group_name_H-M 'P 1 21 1'
_atom_sites_solution_hydrogens geom
_atom_sites_solution_primary direct
_atom_sites_solution_secondary difmap
_audit_creation_method SHELXL-97
_cell_angle_alpha 90.00
_cell_angle_beta 119.512(2)
_cell_angle_gamma 90.00
_cell_formula_units_Z 2
_cell_length_a 12.5693(17)
_cell_length_b 32.926(4)
_cell_length_c 12.6967(17)
_cell_measurement_reflns_used 7167
_cell_measurement_temperature 100(2)
_cell_measurement_theta_max 26.00
_cell_measurement_theta_min 2.20
_cell_volume 4572.8(10)
_computing_cell_refinement 'Bruker XSCANS'
_computing_data_collection 'Bruker XSCANS'
_computing_data_reduction 'Bruker SHELXTL'
_computing_molecular_graphics 'Bruker SHELXTL'
_computing_publication_material 'Bruker SHELXTL'
_computing_structure_refinement 'SHELXL-97 (Sheldrick, 1997)'
_computing_structure_solution 'SHELXS-97 (Sheldrick, 1990)'
_diffrn_ambient_temperature 100(2)
_diffrn_measured_fraction_theta_full 0.919
_diffrn_measured_fraction_theta_max 0.919
_diffrn_measurement_device_type 'CCD area detector'
_diffrn_measurement_method 'phi and omega scans'
_diffrn_radiation_monochromator graphite
_diffrn_radiation_source 'fine-focus sealed tube'
_diffrn_radiation_type MoK\a
_diffrn_radiation_wavelength 0.71073
_diffrn_reflns_av_R_equivalents 0.0270
_diffrn_reflns_av_sigmaI/netI 0.0464
_diffrn_reflns_limit_h_max 15
_diffrn_reflns_limit_h_min -15
_diffrn_reflns_limit_k_max 38
_diffrn_reflns_limit_k_min -40
_diffrn_reflns_limit_l_max 15
_diffrn_reflns_limit_l_min -15
_diffrn_reflns_number 29596
_diffrn_reflns_theta_full 26.18
_diffrn_reflns_theta_max 26.18
_diffrn_reflns_theta_min 1.94
_exptl_absorpt_coefficient_mu 0.705
_exptl_absorpt_correction_T_max 1.000
_exptl_absorpt_correction_T_min 0.761
_exptl_absorpt_correction_type multi-scan
_exptl_absorpt_process_details SADABS
_exptl_crystal_colour yellow
_exptl_crystal_density_diffrn 1.421
_exptl_crystal_density_method 'not measured'
_exptl_crystal_description prism
_exptl_crystal_F_000 2020
_exptl_crystal_size_max 0.56
_exptl_crystal_size_mid 0.18
_exptl_crystal_size_min 0.12
_refine_diff_density_max 0.936
_refine_diff_density_min -0.572
_refine_diff_density_rms 0.080
_refine_ls_abs_structure_details 'Flack H D (1983), Acta Cryst. A39, 876-881'
_refine_ls_abs_structure_Flack 0.029(11)
_refine_ls_extinction_method none
_refine_ls_goodness_of_fit_ref 1.335
_refine_ls_hydrogen_treatment constr
_refine_ls_matrix_type full
_refine_ls_number_parameters 1235
_refine_ls_number_reflns 15636
_refine_ls_number_restraints 1
_refine_ls_restrained_S_all 1.335
_refine_ls_R_factor_all 0.0572
_refine_ls_R_factor_gt 0.0547
_refine_ls_shift/su_max 0.000
_refine_ls_shift/su_mean 0.000
_refine_ls_structure_factor_coef Fsqd
_refine_ls_weighting_details 'calc w=1/[\s^2^(Fo^2^)+(0.0800P)^2^+1.0000P] where P=(Fo^2^+2Fc^2^)/3'
_refine_ls_weighting_scheme calc
_refine_ls_wR_factor_gt 0.1475
_refine_ls_wR_factor_ref 0.1504
_reflns_Friedel_coverage 0.821
_reflns_number_gt 15042
_reflns_number_total 15636
_reflns_threshold_expression >2sigma(I)
_cod_data_source_file B700001D.txt
_cod_data_source_block al0401
_cod_depositor_comments
;
The following automatic conversions were performed:
'_symmetry_cell_setting' value 'Monoclinic' changed to 'monoclinic'
according to '/home/saulius/struct/CIF-dictionaries/cif_core.dic'
dictionary named 'cif_core.dic' version 2.4.1 from 2010-06-29.

Automatic conversion script
Id: cif_fix_enum 1527 2010-12-29 10:47:43Z saulius 
;
_cod_original_cell_volume 4572.9(11)
_cod_original_sg_symbol_H-M P2(1)
_cod_database_code 7005280

loop_
_symmetry_equiv_pos_as_xyz
'x, y, z'
'-x, y+1/2, -z'

loop_
_atom_site_label
_atom_site_type_symbol
_atom_site_fract_x
_atom_site_fract_y
_atom_site_fract_z
_atom_site_U_iso_or_equiv
_atom_site_adp_type
_atom_site_occupancy
_atom_site_symmetry_multiplicity
_atom_site_calc_flag
_atom_site_refinement_flags
_atom_site_disorder_assembly
_atom_site_disorder_group
Zn1 Zn 0.12718(6) 0.14790(2) 0.18628(5) 0.02186(15) Uani 1 1 d . . .
Zn2 Zn 0.02262(6) 0.39734(2) 0.00066(6) 0.02285(16) Uani 1 1 d . . .
C1S C 0.2377(6) 0.25082(19) 0.4408(6) 0.0288(13) Uani 1 1 d . . .
H1A H 0.2959 0.2703 0.5011 0.035 Uiso 1 1 calc R . .
H1B H 0.1717 0.2666 0.3743 0.035 Uiso 1 1 calc R . .
Cl1 Cl 0.31444(17) 0.22113(5) 0.38237(16) 0.0380(4) Uani 1 1 d . . .
Cl2 Cl 0.1753(2) 0.21988(6) 0.50912(19) 0.0534(5) Uani 1 1 d . . .
C2S C 0.2508(8) 0.2790(2) 0.1095(7) 0.0387(17) Uani 1 1 d . . .
H2A H 0.3123 0.2626 0.1779 0.046 Uiso 1 1 calc R . .
H2B H 0.1931 0.2600 0.0471 0.046 Uiso 1 1 calc R . .
Cl3 Cl 0.1699(2) 0.30932(6) 0.16119(19) 0.0482(5) Uani 1 1 d . . .
Cl4 Cl 0.3237(2) 0.30723(7) 0.0494(2) 0.0586(6) Uani 1 1 d . . .
O1S O -0.1708(5) 0.52509(16) 0.0205(5) 0.0440(13) Uani 1 1 d . . .
C3S C -0.1146(8) 0.5163(4) 0.1371(8) 0.067(3) Uani 1 1 d . . .
H3A H -0.1758 0.5097 0.1622 0.080 Uiso 1 1 calc R . .
H3B H -0.0668 0.5401 0.1846 0.080 Uiso 1 1 calc R . .
C4S C -0.0316(7) 0.4809(2) 0.1613(6) 0.0374(16) Uani 1 1 d . . .
H4A H 0.0094 0.4743 0.2478 0.056 Uiso 1 1 calc R . .
H4B H 0.0298 0.4878 0.1379 0.056 Uiso 1 1 calc R . .
H4C H -0.0793 0.4575 0.1143 0.056 Uiso 1 1 calc R . .
C5S C -0.2475(8) 0.5603(2) -0.0135(8) 0.048(2) Uani 1 1 d . . .
H5A H -0.3142 0.5557 0.0053 0.057 Uiso 1 1 calc R . .
H5B H -0.1989 0.5838 0.0349 0.057 Uiso 1 1 calc R . .
C6S C -0.2993(7) 0.5696(2) -0.1391(8) 0.0463(19) Uani 1 1 d . . .
H6A H -0.3513 0.5937 -0.1584 0.069 Uiso 1 1 calc R . .
H6B H -0.3485 0.5466 -0.1874 0.069 Uiso 1 1 calc R . .
H6C H -0.2336 0.5749 -0.1578 0.069 Uiso 1 1 calc R . .
C101 C 0.2670(6) 0.10000(16) 0.5330(5) 0.0212(12) Uani 1 1 d . . .
C102 C 0.1784(5) 0.11551(18) 0.4165(5) 0.0222(12) Uani 1 1 d . . .
O102 O 0.2057(4) 0.11697(13) 0.3309(4) 0.0242(9) Uani 1 1 d . . .
C103 C 0.0625(5) 0.12948(18) 0.3992(5) 0.0220(12) Uani 1 1 d . . .
C104 C 0.0305(6) 0.12221(18) 0.4902(6) 0.0247(13) Uani 1 1 d . . .
H104 H -0.0498 0.1283 0.4747 0.030 Uiso 1 1 calc R . .
C105 C 0.1125(6) 0.10675(18) 0.5981(5) 0.0247(13) Uani 1 1 d . . .
H105 H 0.0901 0.1025 0.6586 0.030 Uiso 1 1 calc R . .
C106 C 0.2323(6) 0.09669(18) 0.6225(5) 0.0234(12) Uani 1 1 d . . .
C107 C 0.3183(6) 0.08338(18) 0.7421(5) 0.0252(13) Uani 1 1 d . . .
H107 H 0.2930 0.0813 0.8012 0.030 Uiso 1 1 calc R . .
C108 C 0.4353(6) 0.07365(19) 0.7732(6) 0.0296(14) Uani 1 1 d . . .
H108 H 0.4907 0.0654 0.8537 0.036 Uiso 1 1 calc R . .
C109 C 0.4762(5) 0.07568(17) 0.6858(5) 0.0240(12) Uani 1 1 d . . .
C110 C 0.5965(6) 0.06565(19) 0.7217(6) 0.0283(14) Uani 1 1 d . . .
H110 H 0.6489 0.0570 0.8025 0.034 Uiso 1 1 calc R . .
C111 C 0.6416(6) 0.06799(17) 0.6418(6) 0.0239(13) Uani 1 1 d . . .
C112 C 0.7677(6) 0.05901(18) 0.6757(6) 0.0301(14) Uani 1 1 d . . .
H112 H 0.8238 0.0518 0.7570 0.036 Uiso 1 1 calc R . .
C113 C 0.8062(6) 0.0606(2) 0.5949(7) 0.0358(16) Uani 1 1 d . . .
H113 H 0.8889 0.0544 0.6191 0.043 Uiso 1 1 calc R . .
C114 C 0.7247(6) 0.0716(2) 0.4734(6) 0.0335(15) Uani 1 1 d . . .
H114 H 0.7533 0.0723 0.4168 0.040 Uiso 1 1 calc R . .
C115 C 0.6085(6) 0.0808(2) 0.4371(6) 0.0281(13) Uani 1 1 d . . .
H115 H 0.5559 0.0883 0.3551 0.034 Uiso 1 1 calc R . .
C116 C 0.5616(5) 0.07977(18) 0.5199(5) 0.0236(12) Uani 1 1 d . . .
C117 C 0.4395(5) 0.08995(16) 0.4844(5) 0.0210(12) Uani 1 1 d . . .
H117 H 0.3867 0.0979 0.4030 0.025 Uiso 1 1 calc R . .
C118 C 0.3931(5) 0.08878(17) 0.5640(6) 0.0227(12) Uani 1 1 d . . .
C119 C -0.0218(5) 0.15247(19) 0.2990(5) 0.0216(12) Uani 1 1 d . . .
H119 H -0.1010 0.1556 0.2901 0.026 Uiso 1 1 calc R . .
N119 N -0.0034(4) 0.16987(15) 0.2170(4) 0.0228(10) Uani 1 1 d . . .
C120 C -0.2726(5) 0.19224(17) -0.0842(5) 0.0198(11) Uani 1 1 d . . .
C121 C -0.1892(5) 0.17115(18) 0.0201(6) 0.0226(12) Uani 1 1 d . . .
C122 C -0.0975(5) 0.19166(17) 0.1186(5) 0.0201(11) Uani 1 1 d . . .
C123 C -0.0898(6) 0.23477(19) 0.1148(6) 0.0267(13) Uani 1 1 d . . .
H123 H -0.0286 0.2490 0.1829 0.032 Uiso 1 1 calc R . .
C124 C -0.1682(6) 0.25536(19) 0.0160(6) 0.0281(14) Uani 1 1 d . . .
H124 H -0.1599 0.2840 0.0143 0.034 Uiso 1 1 calc R . .
C125 C -0.2624(5) 0.23584(17) -0.0851(6) 0.0223(12) Uani 1 1 d . . .
C126 C -0.3485(6) 0.25653(19) -0.1913(6) 0.0284(14) Uani 1 1 d . . .
H126 H -0.3432 0.2852 -0.1946 0.034 Uiso 1 1 calc R . .
C127 C -0.4378(6) 0.23677(19) -0.2878(5) 0.0271(14) Uani 1 1 d . . .
H127 H -0.4942 0.2517 -0.3569 0.033 Uiso 1 1 calc R . .
C128 C -0.4475(5) 0.1944(2) -0.2865(5) 0.0278(14) Uani 1 1 d . . .
H128 H -0.5098 0.1807 -0.3550 0.033 Uiso 1 1 calc R . .
C129 C -0.3674(5) 0.17282(18) -0.1867(5) 0.0237(12) Uani 1 1 d . . .
H129 H -0.3757 0.1441 -0.1862 0.028 Uiso 1 1 calc R . .
C201 C 0.3089(6) 0.19273(17) 0.0079(6) 0.0230(12) Uani 1 1 d . . .
C202 C 0.2112(5) 0.17489(17) 0.0237(5) 0.0206(12) Uani 1 1 d . . .
O202 O 0.2290(4) 0.17171(13) 0.1323(4) 0.0267(9) Uani 1 1 d . . .
C203 C 0.0987(6) 0.16342(19) -0.0817(6) 0.0268(13) Uani 1 1 d . . .
C204 C 0.0789(6) 0.1724(2) -0.1961(5) 0.0287(14) Uani 1 1 d . . .
H204 H 0.0039 0.1645 -0.2644 0.034 Uiso 1 1 calc R . .
C205 C 0.1651(6) 0.1925(2) -0.2140(5) 0.0317(15) Uani 1 1 d . . .
H205 H 0.1480 0.1996 -0.2933 0.038 Uiso 1 1 calc R . .
C206 C 0.2798(6) 0.20248(19) -0.1122(6) 0.0275(13) Uani 1 1 d . . .
C207 C 0.3696(6) 0.2231(2) -0.1334(6) 0.0298(14) Uani 1 1 d . . .
H207 H 0.3496 0.2300 -0.2138 0.036 Uiso 1 1 calc R . .
C208 C 0.4796(6) 0.23247(19) -0.0421(6) 0.0268(13) Uani 1 1 d . . .
H208 H 0.5353 0.2471 -0.0580 0.032 Uiso 1 1 calc R . .
C209 C 0.5157(6) 0.22076(18) 0.0805(5) 0.0243(12) Uani 1 1 d . . .
C210 C 0.6364(5) 0.22710(18) 0.1709(6) 0.0255(13) Uani 1 1 d . . .
H210 H 0.6912 0.2400 0.1503 0.031 Uiso 1 1 calc R . .
C211 C 0.6791(6) 0.21514(17) 0.2902(6) 0.0243(12) Uani 1 1 d . . .
C212 C 0.8008(6) 0.22096(18) 0.3856(6) 0.0272(13) Uani 1 1 d . . .
H212 H 0.8581 0.2339 0.3682 0.033 Uiso 1 1 calc R . .
C213 C 0.8374(5) 0.20889(18) 0.4985(6) 0.0269(13) Uani 1 1 d . . .
H213 H 0.9192 0.2135 0.5603 0.032 Uiso 1 1 calc R . .
C214 C 0.7528(6) 0.18891(18) 0.5266(6) 0.0282(14) Uani 1 1 d . . .
H214 H 0.7793 0.1801 0.6071 0.034 Uiso 1 1 calc R . .
C215 C 0.6364(5) 0.18252(18) 0.4400(5) 0.0251(13) Uani 1 1 d . . .
H215 H 0.5814 0.1696 0.4603 0.030 Uiso 1 1 calc R . .
C216 C 0.5944(6) 0.19492(18) 0.3180(6) 0.0255(13) Uani 1 1 d . . .
C217 C 0.4739(5) 0.18855(17) 0.2267(5) 0.0214(12) Uani 1 1 d . . .
H217 H 0.4191 0.1754 0.2470 0.026 Uiso 1 1 calc R . .
C218 C 0.4307(5) 0.20056(16) 0.1076(5) 0.0206(12) Uani 1 1 d . . .
C219 C 0.0047(5) 0.13990(17) -0.0751(5) 0.0211(12) Uani 1 1 d . . .
H219 H -0.0656 0.1336 -0.1501 0.025 Uiso 1 1 calc R . .
N219 N 0.0052(4) 0.12676(15) 0.0185(4) 0.0215(10) Uani 1 1 d . . .
C220 C -0.2691(5) 0.10262(17) 0.0483(5) 0.0193(12) Uani 1 1 d . . .
C221 C -0.1853(5) 0.12535(17) 0.0251(5) 0.0188(12) Uani 1 1 d . . .
C222 C -0.0941(5) 0.10445(17) 0.0168(5) 0.0188(11) Uani 1 1 d . . .
C223 C -0.0867(5) 0.06167(18) 0.0221(5) 0.0223(12) Uani 1 1 d . . .
H223 H -0.0272 0.0481 0.0095 0.027 Uiso 1 1 calc R . .
C224 C -0.1661(5) 0.03953(19) 0.0455(5) 0.0242(12) Uani 1 1 d . . .
H224 H -0.1600 0.0108 0.0510 0.029 Uiso 1 1 calc R . .
C225 C -0.2565(5) 0.05976(18) 0.0613(5) 0.0236(12) Uani 1 1 d . . .
C226 C -0.3322(6) 0.03791(19) 0.0961(6) 0.0276(13) Uani 1 1 d . . .
H226 H -0.3245 0.0092 0.1054 0.033 Uiso 1 1 calc R . .
C227 C -0.4162(6) 0.05801(19) 0.1161(6) 0.0298(14) Uani 1 1 d . . .
H227 H -0.4655 0.0432 0.1403 0.036 Uiso 1 1 calc R . .
C228 C -0.4296(6) 0.1000(2) 0.1012(6) 0.0297(14) Uani 1 1 d . . .
H228 H -0.4884 0.1135 0.1151 0.036 Uiso 1 1 calc R . .
C229 C -0.3597(6) 0.12224(17) 0.0668(5) 0.0244(12) Uani 1 1 d . . .
H229 H -0.3715 0.1507 0.0553 0.029 Uiso 1 1 calc R . .
C301 C -0.1638(5) 0.35355(17) 0.1742(5) 0.0218(12) Uani 1 1 d . . .
C302 C -0.1456(5) 0.37075(17) 0.0795(5) 0.0204(12) Uani 1 1 d . . .
O302 O -0.0338(4) 0.37534(13) 0.1017(4) 0.0255(9) Uani 1 1 d . . .
C303 C -0.2489(5) 0.38173(17) -0.0329(5) 0.0211(12) Uani 1 1 d . . .
C304 C -0.3668(5) 0.37157(18) -0.0570(5) 0.0232(12) Uani 1 1 d . . .
H304 H -0.4347 0.3776 -0.1341 0.028 Uiso 1 1 calc R . .
C305 C -0.3856(5) 0.35297(18) 0.0293(5) 0.0242(13) Uani 1 1 d . . .
H305 H -0.4661 0.3457 0.0108 0.029 Uiso 1 1 calc R . .
C306 C -0.2873(5) 0.34475(17) 0.1441(5) 0.0217(12) Uani 1 1 d . . .
C307 C -0.3107(6) 0.32761(18) 0.2351(6) 0.0244(13) Uani 1 1 d . . .
H307 H -0.3926 0.3220 0.2155 0.029 Uiso 1 1 calc R . .
C308 C -0.2200(6) 0.31950(17) 0.3463(6) 0.0236(13) Uani 1 1 d . . .
H308 H -0.2391 0.3079 0.4035 0.028 Uiso 1 1 calc R . .
C309 C -0.0950(6) 0.32762(17) 0.3822(6) 0.0242(13) Uani 1 1 d . . .
C310 C -0.0060(6) 0.31916(17) 0.4979(5) 0.0222(13) Uani 1 1 d . . .
H310 H -0.0296 0.3074 0.5515 0.027 Uiso 1 1 calc R . .
C311 C 0.1194(6) 0.32704(17) 0.5417(5) 0.0231(12) Uani 1 1 d . . .
C312 C 0.2131(6) 0.31728(19) 0.6595(6) 0.0297(14) Uani 1 1 d . . .
H312 H 0.1928 0.3053 0.7154 0.036 Uiso 1 1 calc R . .
C313 C 0.3339(6) 0.32502(19) 0.6942(5) 0.0281(13) Uani 1 1 d . . .
H313 H 0.3963 0.3180 0.7734 0.034 Uiso 1 1 calc R . .
C314 C 0.3654(6) 0.34324(18) 0.6129(6) 0.0279(13) Uani 1 1 d . . .
H314 H 0.4488 0.3488 0.6381 0.034 Uiso 1 1 calc R . .
C315 C 0.2765(6) 0.35300(19) 0.4974(6) 0.0261(13) Uani 1 1 d . . .
H315 H 0.2991 0.3647 0.4429 0.031 Uiso 1 1 calc R . .
C316 C 0.1497(6) 0.34561(18) 0.4583(5) 0.0241(12) Uani 1 1 d . . .
C317 C 0.0586(5) 0.35405(18) 0.3388(5) 0.0215(12) Uani 1 1 d . . .
H317 H 0.0816 0.3660 0.2849 0.026 Uiso 1 1 calc R . .
C318 C -0.0647(5) 0.34542(16) 0.2969(5) 0.0199(12) Uani 1 1 d . . .
C319 C -0.2424(5) 0.40497(17) -0.1264(5) 0.0205(11) Uani 1 1 d . . .
H319 H -0.3173 0.4104 -0.1981 0.025 Uiso 1 1 calc R . .
N319 N -0.1434(4) 0.41908(14) -0.1213(4) 0.0203(10) Uani 1 1 d . . .
C320 C -0.1087(5) 0.44381(17) -0.3877(5) 0.0179(11) Uani 1 1 d . . .
C321 C -0.1328(5) 0.42105(17) -0.3060(5) 0.0203(12) Uani 1 1 d . . .
C322 C -0.1450(5) 0.44147(18) -0.2176(5) 0.0209(12) Uani 1 1 d . . .
C323 C -0.1376(5) 0.48417(18) -0.2092(5) 0.0222(12) Uani 1 1 d . . .
H323 H -0.1480 0.4976 -0.1486 0.027 Uiso 1 1 calc R . .
C324 C -0.1159(5) 0.50624(17) -0.2867(5) 0.0205(12) Uani 1 1 d . . .
H324 H -0.1129 0.5350 -0.2807 0.025 Uiso 1 1 calc R . .
C325 C -0.0975(5) 0.48715(18) -0.3766(5) 0.0205(11) Uani 1 1 d . . .
C326 C -0.0666(5) 0.50878(19) -0.4535(5) 0.0251(13) Uani 1 1 d . . .
H326 H -0.0581 0.5375 -0.4459 0.030 Uiso 1 1 calc R . .
C327 C -0.0489(6) 0.48968(19) -0.5379(6) 0.0264(13) Uani 1 1 d . . .
H327 H -0.0276 0.5050 -0.5882 0.032 Uiso 1 1 calc R . .
C328 C -0.0616(6) 0.44733(19) -0.5514(5) 0.0243(13) Uani 1 1 d . . .
H328 H -0.0498 0.4342 -0.6115 0.029 Uiso 1 1 calc R . .
C329 C -0.0913(5) 0.42481(18) -0.4782(5) 0.0240(12) Uani 1 1 d . . .
H329 H -0.1001 0.3962 -0.4885 0.029 Uiso 1 1 calc R . .
C401 C 0.3771(5) 0.44432(18) 0.1576(5) 0.0238(12) Uani 1 1 d . . .
C402 C 0.2602(5) 0.42733(17) 0.0658(5) 0.0218(12) Uani 1 1 d . . .
O402 O 0.1720(4) 0.42607(13) 0.0878(4) 0.0271(9) Uani 1 1 d . . .
C403 C 0.2533(5) 0.41207(17) -0.0432(5) 0.0219(12) Uani 1 1 d . . .
C404 C 0.3491(6) 0.41863(18) -0.0683(6) 0.0256(13) Uani 1 1 d . . .
H404 H 0.3406 0.4098 -0.1432 0.031 Uiso 1 1 calc R . .
C405 C 0.4548(6) 0.43767(19) 0.0143(6) 0.0266(13) Uani 1 1 d . . .
H405 H 0.5171 0.4431 -0.0055 0.032 Uiso 1 1 calc R . .
C406 C 0.4716(6) 0.44931(18) 0.1286(6) 0.0267(13) Uani 1 1 d . . .
C407 C 0.5872(6) 0.4664(2) 0.2150(6) 0.0282(13) Uani 1 1 d . . .
H407 H 0.6483 0.4707 0.1928 0.034 Uiso 1 1 calc R . .
C408 C 0.6099(6) 0.47636(18) 0.3273(6) 0.0279(13) Uani 1 1 d . . .
H408 H 0.6875 0.4873 0.3832 0.033 Uiso 1 1 calc R . .
C409 C 0.5208(6) 0.47096(19) 0.3643(6) 0.0260(13) Uani 1 1 d . . .
C410 C 0.5526(6) 0.47911(18) 0.4845(6) 0.0280(14) Uani 1 1 d . . .
H410 H 0.6312 0.4898 0.5385 0.034 Uiso 1 1 calc R . .
C411 C 0.4699(6) 0.47169(17) 0.5256(5) 0.0238(12) Uani 1 1 d . . .
C412 C 0.5035(6) 0.47767(18) 0.6507(6) 0.0292(14) Uani 1 1 d . . .
H412 H 0.5835 0.4867 0.7073 0.035 Uiso 1 1 calc R . .
C413 C 0.4192(6) 0.4703(2) 0.6881(6) 0.0308(14) Uani 1 1 d . . .
H413 H 0.4421 0.4732 0.7710 0.037 Uiso 1 1 calc R . .
C414 C 0.3013(6) 0.45876(19) 0.6051(6) 0.0303(14) Uani 1 1 d . . .
H414 H 0.2434 0.4551 0.6317 0.036 Uiso 1 1 calc R . .
C415 C 0.2662(6) 0.45257(18) 0.4867(6) 0.0258(13) Uani 1 1 d . . .
H415 H 0.1848 0.4443 0.4324 0.031 Uiso 1 1 calc R . .
C416 C 0.3497(6) 0.45833(17) 0.4429(5) 0.0244(13) Uani 1 1 d . . .
C417 C 0.3195(5) 0.45066(18) 0.3227(5) 0.0231(12) Uani 1 1 d . . .
H417 H 0.2388 0.4418 0.2679 0.028 Uiso 1 1 calc R . .
C418 C 0.4012(5) 0.45528(17) 0.2790(6) 0.0236(12) Uani 1 1 d . . .
C419 C 0.1518(5) 0.38905(17) -0.1321(5) 0.0226(12) Uani 1 1 d . . .
H419 H 0.1525 0.3831 -0.2050 0.027 Uiso 1 1 calc R . .
N419 N 0.0590(5) 0.37539(15) -0.1243(5) 0.0246(11) Uani 1 1 d . . .
C420 C -0.2437(5) 0.35476(17) -0.3951(5) 0.0189(11) Uani 1 1 d . . .
C421 C -0.1368(6) 0.37560(17) -0.3092(5) 0.0209(12) Uani 1 1 d . . .
C422 C -0.0395(5) 0.35372(19) -0.2219(5) 0.0227(12) Uani 1 1 d . . .
C423 C -0.0449(6) 0.31123(18) -0.2154(5) 0.0239(12) Uani 1 1 d . . .
H423 H 0.0229 0.2969 -0.1540 0.029 Uiso 1 1 calc R . .
C424 C -0.1470(6) 0.29017(19) -0.2966(6) 0.0268(13) Uani 1 1 d . . .
H424 H -0.1493 0.2614 -0.2921 0.032 Uiso 1 1 calc R . .
C425 C -0.2492(6) 0.31164(18) -0.3876(5) 0.0242(12) Uani 1 1 d . . .
C426 C -0.3576(5) 0.29069(17) -0.4716(5) 0.0218(12) Uani 1 1 d . . .
H426 H -0.3616 0.2620 -0.4669 0.026 Uiso 1 1 calc R . .
C427 C -0.4550(6) 0.3114(2) -0.5580(6) 0.0314(15) Uani 1 1 d . . .
H427 H -0.5268 0.2972 -0.6133 0.038 Uiso 1 1 calc R . .
C428 C -0.4496(5) 0.35440(18) -0.5659(6) 0.0239(12) Uani 1 1 d . . .
H428 H -0.5180 0.3687 -0.6264 0.029 Uiso 1 1 calc R . .
C429 C -0.3471(5) 0.37520(18) -0.4873(5) 0.0210(12) Uani 1 1 d . . .
H429 H -0.3448 0.4039 -0.4944 0.025 Uiso 1 1 calc R . .

loop_
_atom_site_aniso_label
_atom_site_aniso_U_11
_atom_site_aniso_U_22
_atom_site_aniso_U_33
_atom_site_aniso_U_23
_atom_site_aniso_U_13
_atom_site_aniso_U_12
Zn1 0.0174(3) 0.0305(4) 0.0180(3) 0.0025(3) 0.0090(3) -0.0007(3)
Zn2 0.0175(3) 0.0366(4) 0.0157(3) 0.0002(3) 0.0092(3) -0.0042(3)
C1S 0.033(4) 0.031(3) 0.028(3) 0.000(3) 0.019(3) -0.001(3)
Cl1 0.0457(10) 0.0338(9) 0.0387(9) -0.0054(7) 0.0240(8) 0.0008(7)
Cl2 0.0919(16) 0.0390(10) 0.0561(12) -0.0146(9) 0.0571(12) -0.0248(10)
C2S 0.062(5) 0.027(4) 0.040(4) 0.004(3) 0.035(4) 0.010(3)
Cl3 0.0724(13) 0.0352(9) 0.0594(12) 0.0089(9) 0.0497(11) 0.0184(9)
Cl4 0.0544(12) 0.0518(12) 0.0925(17) 0.0326(11) 0.0537(13) 0.0218(10)
O1S 0.055(3) 0.042(3) 0.052(3) -0.009(2) 0.040(3) -0.012(2)
C3S 0.044(5) 0.109(8) 0.034(4) 0.007(5) 0.009(4) 0.021(5)
C4S 0.040(4) 0.049(4) 0.025(3) -0.006(3) 0.017(3) 0.001(3)
C5S 0.058(5) 0.040(4) 0.065(5) -0.007(4) 0.045(5) -0.001(4)
C6S 0.044(4) 0.028(4) 0.076(6) -0.002(4) 0.037(4) 0.002(3)
C101 0.030(3) 0.012(3) 0.024(3) 0.000(2) 0.015(3) 0.003(2)
C102 0.021(3) 0.022(3) 0.025(3) 0.000(2) 0.012(3) -0.002(2)
O102 0.023(2) 0.029(2) 0.025(2) 0.0040(17) 0.0152(18) 0.0025(17)
C103 0.021(3) 0.022(3) 0.027(3) -0.005(2) 0.015(3) -0.004(2)
C104 0.028(3) 0.023(3) 0.031(3) -0.007(2) 0.020(3) -0.004(2)
C105 0.029(3) 0.029(3) 0.025(3) 0.004(2) 0.020(3) -0.001(2)
C106 0.028(3) 0.020(3) 0.025(3) -0.007(2) 0.016(3) -0.005(2)
C107 0.036(4) 0.021(3) 0.025(3) 0.000(2) 0.019(3) -0.001(3)
C108 0.043(4) 0.022(3) 0.021(3) -0.001(2) 0.014(3) -0.003(3)
C109 0.025(3) 0.016(3) 0.022(3) 0.001(2) 0.005(3) -0.003(2)
C110 0.031(4) 0.021(3) 0.023(3) -0.004(2) 0.006(3) 0.002(3)
C111 0.027(3) 0.012(3) 0.030(3) -0.005(2) 0.012(3) -0.001(2)
C112 0.023(3) 0.022(3) 0.031(3) -0.002(3) 0.002(3) 0.006(2)
C113 0.028(3) 0.031(4) 0.052(4) -0.003(3) 0.023(3) 0.002(3)
C114 0.032(4) 0.035(4) 0.038(4) -0.004(3) 0.021(3) -0.001(3)
C115 0.026(3) 0.033(3) 0.025(3) -0.002(3) 0.012(3) -0.003(3)
C116 0.023(3) 0.019(3) 0.026(3) -0.006(2) 0.010(3) -0.003(2)
C117 0.026(3) 0.014(3) 0.017(3) 0.002(2) 0.006(2) 0.001(2)
C118 0.027(3) 0.016(3) 0.035(3) -0.005(2) 0.023(3) -0.007(2)
C119 0.014(3) 0.026(3) 0.023(3) -0.008(3) 0.009(2) 0.000(2)
N119 0.016(2) 0.027(3) 0.022(2) -0.004(2) 0.006(2) 0.000(2)
C120 0.022(3) 0.020(3) 0.020(3) 0.003(2) 0.012(2) 0.004(2)
C121 0.022(3) 0.020(3) 0.031(3) 0.004(2) 0.017(3) 0.001(2)
C122 0.021(3) 0.019(3) 0.025(3) 0.002(2) 0.016(3) 0.001(2)
C123 0.025(3) 0.027(3) 0.024(3) -0.008(2) 0.009(3) -0.010(2)
C124 0.031(3) 0.018(3) 0.037(4) -0.001(3) 0.019(3) 0.000(2)
C125 0.026(3) 0.015(3) 0.032(3) 0.003(2) 0.019(3) 0.001(2)
C126 0.034(4) 0.027(3) 0.035(3) 0.015(3) 0.025(3) 0.011(3)
C127 0.030(3) 0.030(3) 0.017(3) 0.013(2) 0.008(3) 0.007(3)
C128 0.018(3) 0.044(4) 0.020(3) -0.005(3) 0.008(3) -0.004(3)
C129 0.024(3) 0.021(3) 0.030(3) 0.001(2) 0.017(3) 0.001(2)
C201 0.031(3) 0.016(3) 0.029(3) 0.000(2) 0.020(3) 0.004(2)
C202 0.020(3) 0.017(3) 0.024(3) 0.000(2) 0.011(2) -0.004(2)
O202 0.026(2) 0.035(2) 0.025(2) 0.0035(19) 0.0173(19) -0.0073(18)
C203 0.025(3) 0.027(3) 0.032(3) 0.005(3) 0.017(3) 0.009(2)
C204 0.018(3) 0.043(4) 0.017(3) 0.002(3) 0.002(2) -0.006(3)
C205 0.034(4) 0.048(4) 0.016(3) 0.004(3) 0.015(3) -0.001(3)
C206 0.035(4) 0.028(3) 0.029(3) 0.007(3) 0.023(3) 0.002(3)
C207 0.028(4) 0.044(4) 0.023(3) -0.001(3) 0.018(3) 0.002(3)
C208 0.031(3) 0.025(3) 0.033(3) 0.006(3) 0.022(3) 0.003(3)
C209 0.026(3) 0.023(3) 0.026(3) -0.001(2) 0.013(3) 0.006(2)
C210 0.020(3) 0.022(3) 0.041(4) -0.001(3) 0.020(3) 0.000(2)
C211 0.029(3) 0.015(3) 0.032(3) -0.003(2) 0.018(3) 0.009(2)
C212 0.025(3) 0.018(3) 0.035(3) -0.003(3) 0.012(3) -0.001(2)
C213 0.013(3) 0.024(3) 0.035(3) -0.009(3) 0.005(3) 0.002(2)
C214 0.035(4) 0.019(3) 0.027(3) 0.001(2) 0.013(3) 0.007(3)
C215 0.025(3) 0.022(3) 0.028(3) 0.000(2) 0.013(3) 0.005(2)
C216 0.027(3) 0.019(3) 0.033(3) -0.002(2) 0.017(3) 0.000(2)
C217 0.025(3) 0.016(3) 0.029(3) -0.002(2) 0.017(3) 0.000(2)
C218 0.025(3) 0.014(3) 0.028(3) 0.002(2) 0.016(3) 0.007(2)
C219 0.016(3) 0.022(3) 0.021(3) 0.001(2) 0.005(2) 0.003(2)
N219 0.018(2) 0.025(3) 0.017(2) -0.0026(19) 0.005(2) -0.0021(19)
C220 0.017(3) 0.021(3) 0.014(3) 0.000(2) 0.003(2) -0.002(2)
C221 0.017(3) 0.018(3) 0.010(3) 0.000(2) -0.001(2) -0.005(2)
C222 0.012(3) 0.020(3) 0.016(3) 0.001(2) 0.000(2) 0.001(2)
C223 0.014(3) 0.026(3) 0.022(3) 0.002(2) 0.005(2) 0.000(2)
C224 0.023(3) 0.019(3) 0.025(3) 0.002(2) 0.008(3) -0.001(2)
C225 0.027(3) 0.022(3) 0.022(3) -0.003(2) 0.012(3) -0.004(2)
C226 0.026(3) 0.023(3) 0.028(3) 0.003(2) 0.008(3) -0.005(2)
C227 0.031(3) 0.023(3) 0.039(4) 0.003(3) 0.021(3) -0.003(3)
C228 0.033(4) 0.032(3) 0.030(3) 0.002(3) 0.021(3) 0.001(3)
C229 0.031(3) 0.016(3) 0.028(3) -0.003(2) 0.017(3) -0.001(2)
C301 0.022(3) 0.016(3) 0.025(3) -0.001(2) 0.010(3) 0.000(2)
C302 0.021(3) 0.017(3) 0.022(3) -0.008(2) 0.010(2) -0.007(2)
O302 0.017(2) 0.038(2) 0.023(2) 0.0060(18) 0.0111(18) -0.0017(17)
C303 0.026(3) 0.017(3) 0.025(3) -0.002(2) 0.016(3) -0.002(2)
C304 0.018(3) 0.025(3) 0.022(3) -0.003(2) 0.006(2) 0.002(2)
C305 0.022(3) 0.025(3) 0.029(3) -0.002(2) 0.015(3) -0.005(2)
C306 0.028(3) 0.015(3) 0.027(3) -0.002(2) 0.017(3) -0.003(2)
C307 0.026(3) 0.022(3) 0.031(3) -0.004(2) 0.019(3) -0.006(2)
C308 0.034(3) 0.018(3) 0.032(3) -0.001(2) 0.026(3) -0.005(2)
C309 0.035(3) 0.015(3) 0.032(3) -0.004(2) 0.023(3) 0.004(2)
C310 0.039(4) 0.015(3) 0.026(3) 0.000(2) 0.027(3) 0.001(2)
C311 0.033(3) 0.020(3) 0.020(3) -0.002(2) 0.016(3) 0.001(2)
C312 0.041(4) 0.027(3) 0.025(3) 0.002(3) 0.019(3) 0.002(3)
C313 0.034(4) 0.027(3) 0.017(3) -0.001(2) 0.007(3) 0.001(3)
C314 0.023(3) 0.024(3) 0.032(3) -0.005(3) 0.010(3) -0.006(2)
C315 0.027(3) 0.026(3) 0.026(3) 0.003(3) 0.014(3) -0.001(3)
C316 0.031(3) 0.024(3) 0.021(3) -0.002(2) 0.016(3) -0.003(2)
C317 0.026(3) 0.021(3) 0.020(3) -0.001(2) 0.014(3) 0.002(2)
C318 0.032(3) 0.011(3) 0.021(3) -0.007(2) 0.016(3) -0.005(2)
C319 0.020(3) 0.020(3) 0.016(3) -0.004(2) 0.005(2) 0.002(2)
N319 0.020(2) 0.022(2) 0.019(2) -0.0008(19) 0.010(2) -0.0017(19)
C320 0.017(3) 0.021(3) 0.014(3) 0.002(2) 0.006(2) -0.001(2)
C321 0.017(3) 0.020(3) 0.022(3) -0.003(2) 0.007(2) -0.002(2)
C322 0.016(3) 0.026(3) 0.015(3) 0.000(2) 0.004(2) -0.004(2)
C323 0.025(3) 0.027(3) 0.014(3) -0.003(2) 0.008(2) -0.001(2)
C324 0.026(3) 0.011(3) 0.022(3) -0.002(2) 0.011(3) -0.001(2)
C325 0.021(3) 0.022(3) 0.019(3) -0.001(2) 0.011(2) 0.001(2)
C326 0.025(3) 0.023(3) 0.025(3) 0.005(2) 0.011(3) 0.001(2)
C327 0.032(3) 0.022(3) 0.037(3) 0.002(3) 0.026(3) -0.003(3)
C328 0.029(3) 0.027(3) 0.023(3) -0.001(2) 0.017(3) 0.002(2)
C329 0.025(3) 0.021(3) 0.027(3) 0.001(2) 0.013(3) -0.002(2)
C401 0.021(3) 0.016(3) 0.025(3) 0.007(2) 0.004(3) 0.003(2)
C402 0.025(3) 0.021(3) 0.021(3) 0.000(2) 0.012(3) -0.001(2)
O402 0.026(2) 0.039(3) 0.021(2) -0.0019(18) 0.0148(19) -0.0039(18)
C403 0.028(3) 0.018(3) 0.024(3) -0.002(2) 0.015(3) 0.003(2)
C404 0.031(3) 0.020(3) 0.033(3) -0.002(3) 0.021(3) -0.002(2)
C405 0.026(3) 0.028(3) 0.030(3) 0.005(3) 0.017(3) 0.000(3)
C406 0.026(3) 0.020(3) 0.034(3) 0.005(3) 0.016(3) 0.001(2)
C407 0.021(3) 0.028(3) 0.038(4) -0.001(3) 0.017(3) -0.006(3)
C408 0.021(3) 0.020(3) 0.034(3) 0.004(3) 0.007(3) -0.001(2)
C409 0.025(3) 0.022(3) 0.032(3) 0.009(3) 0.016(3) 0.005(2)
C410 0.020(3) 0.019(3) 0.024(3) -0.002(2) -0.005(3) 0.001(2)
C411 0.029(3) 0.018(3) 0.026(3) 0.000(2) 0.014(3) 0.001(2)
C412 0.034(4) 0.021(3) 0.026(3) -0.005(2) 0.010(3) 0.001(3)
C413 0.043(4) 0.026(3) 0.020(3) 0.001(3) 0.013(3) 0.008(3)
C414 0.043(4) 0.027(3) 0.030(3) 0.002(3) 0.024(3) 0.008(3)
C415 0.026(3) 0.022(3) 0.029(3) 0.000(2) 0.013(3) 0.005(2)
C416 0.032(3) 0.015(3) 0.026(3) 0.000(2) 0.015(3) 0.002(2)
C417 0.021(3) 0.024(3) 0.022(3) -0.002(2) 0.009(3) -0.002(2)
C418 0.024(3) 0.016(3) 0.027(3) 0.005(2) 0.009(3) 0.003(2)
C419 0.030(3) 0.020(3) 0.022(3) 0.004(2) 0.017(3) 0.003(2)
N419 0.027(3) 0.026(3) 0.025(3) 0.003(2) 0.016(2) 0.002(2)
C420 0.021(3) 0.024(3) 0.015(3) 0.000(2) 0.012(2) -0.002(2)
C421 0.029(3) 0.020(3) 0.016(3) 0.001(2) 0.014(3) -0.003(2)
C422 0.027(3) 0.030(3) 0.016(3) -0.003(2) 0.015(3) -0.003(2)
C423 0.031(3) 0.023(3) 0.025(3) 0.006(2) 0.019(3) 0.006(2)
C424 0.035(4) 0.025(3) 0.028(3) 0.001(3) 0.022(3) -0.001(3)
C425 0.037(3) 0.022(3) 0.027(3) 0.000(2) 0.026(3) 0.000(2)
C426 0.028(3) 0.016(3) 0.027(3) -0.003(2) 0.017(3) -0.003(2)
C427 0.029(3) 0.035(4) 0.033(4) -0.008(3) 0.018(3) -0.012(3)
C428 0.021(3) 0.019(3) 0.028(3) -0.004(2) 0.010(3) 0.000(2)
C429 0.024(3) 0.021(3) 0.018(3) 0.002(2) 0.011(2) 0.002(2)

loop_
_atom_type_symbol
_atom_type_description
_atom_type_scat_dispersion_real
_atom_type_scat_dispersion_imag
_atom_type_scat_source
C C 0.0033 0.0016 'International Tables Vol C Tables 4.2.6.8 and 6.1.1.4'
H H 0.0000 0.0000 'International Tables Vol C Tables 4.2.6.8 and 6.1.1.4'
N N 0.0061 0.0033 'International Tables Vol C Tables 4.2.6.8 and 6.1.1.4'
O O 0.0106 0.0060 'International Tables Vol C Tables 4.2.6.8 and 6.1.1.4'
Zn Zn 0.2839 1.4301 'International Tables Vol C Tables 4.2.6.8 and 6.1.1.4'
Cl Cl 0.1484 0.1585 'International Tables Vol C Tables 4.2.6.8 and 6.1.1.4'

loop_
_geom_angle_atom_site_label_1
_geom_angle_atom_site_label_2
_geom_angle_atom_site_label_3
_geom_angle
_geom_angle_site_symmetry_1
_geom_angle_site_symmetry_3
_geom_angle_publ_flag
O202 Zn1 O102 116.78(18) . . ?
O202 Zn1 N119 133.4(2) . . ?
O102 Zn1 N119 95.21(19) . . ?
O202 Zn1 N219 93.31(18) . . ?
O102 Zn1 N219 126.38(19) . . ?
N119 Zn1 N219 93.45(19) . . ?
O302 Zn2 O402 112.96(17) . . ?
O302 Zn2 N419 135.4(2) . . ?
O402 Zn2 N419 95.49(19) . . ?
O302 Zn2 N319 93.72(18) . . ?
O402 Zn2 N319 128.49(19) . . ?
N419 Zn2 N319 94.2(2) . . ?
Cl2 C1S Cl1 110.8(4) . . ?
Cl2 C1S H1A 109.5 . . ?
Cl1 C1S H1A 109.5 . . ?
Cl2 C1S H1B 109.5 . . ?
Cl1 C1S H1B 109.5 . . ?
H1A C1S H1B 108.1 . . ?
Cl4 C2S Cl3 112.8(4) . . ?
Cl4 C2S H2A 109.0 . . ?
Cl3 C2S H2A 109.0 . . ?
Cl4 C2S H2B 109.0 . . ?
Cl3 C2S H2B 109.0 . . ?
H2A C2S H2B 107.8 . . ?
C3S O1S C5S 115.1(7) . . ?
O1S C3S C4S 109.6(7) . . ?
O1S C3S H3A 109.8 . . ?
C4S C3S H3A 109.8 . . ?
O1S C3S H3B 109.8 . . ?
C4S C3S H3B 109.8 . . ?
H3A C3S H3B 108.2 . . ?
C3S C4S H4A 109.5 . . ?
C3S C4S H4B 109.5 . . ?
H4A C4S H4B 109.5 . . ?
C3S C4S H4C 109.5 . . ?
H4A C4S H4C 109.5 . . ?
H4B C4S H4C 109.5 . . ?
C6S C5S O1S 112.2(6) . . ?
C6S C5S H5A 109.2 . . ?
O1S C5S H5A 109.2 . . ?
C6S C5S H5B 109.2 . . ?
O1S C5S H5B 109.2 . . ?
H5A C5S H5B 107.9 . . ?
C5S C6S H6A 109.5 . . ?
C5S C6S H6B 109.5 . . ?
H6A C6S H6B 109.5 . . ?
C5S C6S H6C 109.5 . . ?
H6A C6S H6C 109.5 . . ?
H6B C6S H6C 109.5 . . ?
C106 C101 C102 117.8(5) . . ?
C106 C101 C118 118.9(5) . . ?
C102 C101 C118 123.3(5) . . ?
O102 C102 C101 119.1(5) . . ?
O102 C102 C103 121.9(5) . . ?
C101 C102 C103 119.0(5) . . ?
C102 O102 Zn1 127.4(4) . . ?
C119 C103 C104 115.9(5) . . ?
C119 C103 C102 124.4(5) . . ?
C104 C103 C102 119.6(6) . . ?
C105 C104 C103 120.7(6) . . ?
C105 C104 H104 119.6 . . ?
C103 C104 H104 119.6 . . ?
C104 C105 C106 120.7(5) . . ?
C104 C105 H105 119.7 . . ?
C106 C105 H105 119.7 . . ?
C101 C106 C105 121.5(6) . . ?
C101 C106 C107 120.5(5) . . ?
C105 C106 C107 118.0(5) . . ?
C108 C107 C106 121.6(5) . . ?
C108 C107 H107 119.2 . . ?
C106 C107 H107 119.2 . . ?
C107 C108 C109 120.8(6) . . ?
C107 C108 H108 119.6 . . ?
C109 C108 H108 119.6 . . ?
C110 C109 C108 118.8(6) . . ?
C110 C109 C118 121.4(6) . . ?
C108 C109 C118 119.8(6) . . ?
C111 C110 C109 121.3(6) . . ?
C111 C110 H110 119.4 . . ?
C109 C110 H110 119.4 . . ?
C110 C111 C116 119.1(6) . . ?
C110 C111 C112 123.5(6) . . ?
C116 C111 C112 117.4(6) . . ?
C113 C112 C111 121.4(6) . . ?
C113 C112 H112 119.3 . . ?
C111 C112 H112 119.3 . . ?
C112 C113 C114 120.4(6) . . ?
C112 C113 H113 119.8 . . ?
C114 C113 H113 119.8 . . ?
C115 C114 C113 121.2(6) . . ?
C115 C114 H114 119.4 . . ?
C113 C114 H114 119.4 . . ?
C114 C115 C116 121.0(6) . . ?
C114 C115 H115 119.5 . . ?
C116 C115 H115 119.5 . . ?
C117 C116 C111 119.2(5) . . ?
C117 C116 C115 122.3(6) . . ?
C111 C116 C115 118.5(5) . . ?
C118 C117 C116 122.7(5) . . ?
C118 C117 H117 118.7 . . ?
C116 C117 H117 118.7 . . ?
C117 C118 C109 116.5(5) . . ?
C117 C118 C101 125.1(6) . . ?
C109 C118 C101 118.4(5) . . ?
N119 C119 C103 127.3(5) . . ?
N119 C119 H119 116.3 . . ?
C103 C119 H119 116.3 . . ?
C119 N119 C122 121.8(5) . . ?
C119 N119 Zn1 118.8(4) . . ?
C122 N119 Zn1 114.7(4) . . ?
C121 C120 C129 123.0(5) . . ?
C121 C120 C125 118.2(5) . . ?
C129 C120 C125 118.8(5) . . ?
C122 C121 C120 120.8(5) . . ?
C122 C121 C221 116.9(5) . . ?
C120 C121 C221 121.9(6) . . ?
C121 C122 N119 120.6(5) . . ?
C121 C122 C123 119.6(5) . . ?
N119 C122 C123 119.5(5) . . ?
C124 C123 C122 120.4(6) . . ?
C124 C123 H123 119.8 . . ?
C122 C123 H123 119.8 . . ?
C123 C124 C125 121.7(6) . . ?
C123 C124 H124 119.1 . . ?
C125 C124 H124 119.1 . . ?
C124 C125 C126 123.7(5) . . ?
C124 C125 C120 119.2(5) . . ?
C126 C125 C120 117.1(6) . . ?
C127 C126 C125 122.3(6) . . ?
C127 C126 H126 118.9 . . ?
C125 C126 H126 118.9 . . ?
C126 C127 C128 120.4(6) . . ?
C126 C127 H127 119.8 . . ?
C128 C127 H127 119.8 . . ?
C129 C128 C127 120.0(6) . . ?
C129 C128 H128 120.0 . . ?
C127 C128 H128 120.0 . . ?
C128 C129 C120 121.3(5) . . ?
C128 C129 H129 119.3 . . ?
C120 C129 H129 119.3 . . ?
C206 C201 C218 120.0(5) . . ?
C206 C201 C202 116.7(6) . . ?
C218 C201 C202 123.3(5) . . ?
O202 C202 C203 123.2(5) . . ?
O202 C202 C201 117.7(5) . . ?
C203 C202 C201 119.1(5) . . ?
C202 O202 Zn1 129.0(4) . . ?
C204 C203 C202 120.5(5) . . ?
C204 C203 C219 116.5(6) . . ?
C202 C203 C219 122.9(5) . . ?
C203 C204 C205 121.8(6) . . ?
C203 C204 H204 119.1 . . ?
C205 C204 H204 119.1 . . ?
C204 C205 C206 119.2(5) . . ?
C204 C205 H205 120.4 . . ?
C206 C205 H205 120.4 . . ?
C201 C206 C205 122.2(5) . . ?
C201 C206 C207 119.6(6) . . ?
C205 C206 C207 118.2(5) . . ?
C208 C207 C206 121.0(6) . . ?
C208 C207 H207 119.5 . . ?
C206 C207 H207 119.5 . . ?
C207 C208 C209 121.2(6) . . ?
C207 C208 H208 119.4 . . ?
C209 C208 H208 119.4 . . ?
C210 C209 C218 120.5(6) . . ?
C210 C209 C208 119.0(6) . . ?
C218 C209 C208 120.4(6) . . ?
C211 C210 C209 122.2(6) . . ?
C211 C210 H210 118.9 . . ?
C209 C210 H210 118.9 . . ?
C210 C211 C212 124.4(6) . . ?
C210 C211 C216 117.5(6) . . ?
C212 C211 C216 118.0(6) . . ?
C213 C212 C211 122.1(6) . . ?
C213 C212 H212 118.9 . . ?
C211 C212 H212 118.9 . . ?
C212 C213 C214 120.0(6) . . ?
C212 C213 H213 120.0 . . ?
C214 C213 H213 120.0 . . ?
C215 C214 C213 120.5(6) . . ?
C215 C214 H214 119.7 . . ?
C213 C214 H214 119.7 . . ?
C214 C215 C216 121.0(6) . . ?
C214 C215 H215 119.5 . . ?
C216 C215 H215 119.5 . . ?
C217 C216 C215 121.9(5) . . ?
C217 C216 C211 119.8(6) . . ?
C215 C216 C211 118.3(6) . . ?
C218 C217 C216 122.9(5) . . ?
C218 C217 H217 118.6 . . ?
C216 C217 H217 118.6 . . ?
C217 C218 C209 117.0(5) . . ?
C217 C218 C201 125.3(5) . . ?
C209 C218 C201 117.6(5) . . ?
N219 C219 C203 127.7(5) . . ?
N219 C219 H219 116.1 . . ?
C203 C219 H219 116.1 . . ?
C219 N219 C222 124.0(5) . . ?
C219 N219 Zn1 121.3(4) . . ?
C222 N219 Zn1 113.0(3) . . ?
C225 C220 C229 118.9(5) . . ?
C225 C220 C221 119.4(5) . . ?
C229 C220 C221 121.6(5) . . ?
C222 C221 C220 118.4(5) . . ?
C222 C221 C121 120.2(5) . . ?
C220 C221 C121 121.2(5) . . ?
C221 C222 C223 122.0(5) . . ?
C221 C222 N219 119.3(5) . . ?
C223 C222 N219 118.2(5) . . ?
C224 C223 C222 120.0(5) . . ?
C224 C223 H223 120.0 . . ?
C222 C223 H223 120.0 . . ?
C223 C224 C225 119.9(6) . . ?
C223 C224 H224 120.1 . . ?
C225 C224 H224 120.1 . . ?
C224 C225 C220 120.2(5) . . ?
C224 C225 C226 120.8(6) . . ?
C220 C225 C226 119.0(5) . . ?
C227 C226 C225 120.4(6) . . ?
C227 C226 H226 119.8 . . ?
C225 C226 H226 119.8 . . ?
C226 C227 C228 120.4(6) . . ?
C226 C227 H227 119.8 . . ?
C228 C227 H227 119.8 . . ?
C229 C228 C227 121.3(6) . . ?
C229 C228 H228 119.4 . . ?
C227 C228 H228 119.4 . . ?
C228 C229 C220 120.0(5) . . ?
C228 C229 H229 120.0 . . ?
C220 C229 H229 120.0 . . ?
C306 C301 C302 116.8(5) . . ?
C306 C301 C318 119.3(5) . . ?
C302 C301 C318 123.9(5) . . ?
O302 C302 C303 122.8(5) . . ?
O302 C302 C301 117.6(5) . . ?
C303 C302 C301 119.6(5) . . ?
C302 O302 Zn2 128.7(4) . . ?
C304 C303 C302 120.2(5) . . ?
C304 C303 C319 115.4(5) . . ?
C302 C303 C319 124.4(5) . . ?
C305 C304 C303 120.8(6) . . ?
C305 C304 H304 119.6 . . ?
C303 C304 H304 119.6 . . ?
C304 C305 C306 120.5(5) . . ?
C304 C305 H305 119.8 . . ?
C306 C305 H305 119.8 . . ?
C305 C306 C301 121.6(5) . . ?
C305 C306 C307 119.2(5) . . ?
C301 C306 C307 119.1(5) . . ?
C308 C307 C306 121.5(5) . . ?
C308 C307 H307 119.3 . . ?
C306 C307 H307 119.3 . . ?
C307 C308 C309 122.2(5) . . ?
C307 C308 H308 118.9 . . ?
C309 C308 H308 118.9 . . ?
C310 C309 C308 119.6(5) . . ?
C310 C309 C318 120.8(5) . . ?
C308 C309 C318 119.6(6) . . ?
C309 C310 C311 123.3(5) . . ?
C309 C310 H310 118.3 . . ?
C311 C310 H310 118.3 . . ?
C312 C311 C310 124.2(5) . . ?
C312 C311 C316 119.7(6) . . ?
C310 C311 C316 116.0(5) . . ?
C313 C312 C311 120.6(6) . . ?
C313 C312 H312 119.7 . . ?
C311 C312 H312 119.7 . . ?
C312 C313 C314 120.5(6) . . ?
C312 C313 H313 119.8 . . ?
C314 C313 H313 119.8 . . ?
C315 C314 C313 120.5(6) . . ?
C315 C314 H314 119.8 . . ?
C313 C314 H314 119.8 . . ?
C314 C315 C316 120.6(6) . . ?
C314 C315 H315 119.7 . . ?
C316 C315 H315 119.7 . . ?
C317 C316 C311 120.8(6) . . ?
C317 C316 C315 120.9(5) . . ?
C311 C316 C315 118.1(5) . . ?
C318 C317 C316 122.1(5) . . ?
C318 C317 H317 118.9 . . ?
C316 C317 H317 118.9 . . ?
C317 C318 C309 116.8(5) . . ?
C317 C318 C301 124.9(5) . . ?
C309 C318 C301 118.3(5) . . ?
N319 C319 C303 126.0(5) . . ?
N319 C319 H319 117.0 . . ?
C303 C319 H319 117.0 . . ?
C319 N319 C322 122.4(5) . . ?
C319 N319 Zn2 120.9(4) . . ?
C322 N319 Zn2 114.6(4) . . ?
C329 C320 C321 122.0(5) . . ?
C329 C320 C325 118.1(5) . . ?
C321 C320 C325 119.8(5) . . ?
C322 C321 C320 118.9(5) . . ?
C322 C321 C421 119.6(5) . . ?
C320 C321 C421 121.4(5) . . ?
C321 C322 C323 121.2(5) . . ?
C321 C322 N319 119.2(5) . . ?
C323 C322 N319 118.7(5) . . ?
C324 C323 C322 120.6(5) . . ?
C324 C323 H323 119.7 . . ?
C322 C323 H323 119.7 . . ?
C323 C324 C325 121.2(5) . . ?
C323 C324 H324 119.4 . . ?
C325 C324 H324 119.4 . . ?
C326 C325 C324 122.9(5) . . ?
C326 C325 C320 118.8(5) . . ?
C324 C325 C320 118.2(5) . . ?
C327 C326 C325 121.6(6) . . ?
C327 C326 H326 119.2 . . ?
C325 C326 H326 119.2 . . ?
C326 C327 C328 120.3(5) . . ?
C326 C327 H327 119.8 . . ?
C328 C327 H327 119.8 . . ?
C329 C328 C327 120.3(5) . . ?
C329 C328 H328 119.8 . . ?
C327 C328 H328 119.8 . . ?
C328 C329 C320 120.8(5) . . ?
C328 C329 H329 119.6 . . ?
C320 C329 H329 119.6 . . ?
C406 C401 C418 118.8(5) . . ?
C406 C401 C402 118.6(5) . . ?
C418 C401 C402 122.6(5) . . ?
O402 C402 C403 123.8(5) . . ?
O402 C402 C401 118.7(5) . . ?
C403 C402 C401 117.5(5) . . ?
C402 O402 Zn2 127.5(4) . . ?
C404 C403 C419 115.6(5) . . ?
C404 C403 C402 120.9(5) . . ?
C419 C403 C402 123.5(5) . . ?
C405 C404 C403 120.8(6) . . ?
C405 C404 H404 119.6 . . ?
C403 C404 H404 119.6 . . ?
C404 C405 C406 120.5(5) . . ?
C404 C405 H405 119.8 . . ?
C406 C405 H405 119.8 . . ?
C405 C406 C401 121.1(6) . . ?
C405 C406 C407 118.3(6) . . ?
C401 C406 C407 120.7(6) . . ?
C408 C407 C406 120.7(6) . . ?
C408 C407 H407 119.7 . . ?
C406 C407 H407 119.7 . . ?
C407 C408 C409 121.8(6) . . ?
C407 C408 H408 119.1 . . ?
C409 C408 H408 119.1 . . ?
C410 C409 C408 119.2(6) . . ?
C410 C409 C418 121.1(6) . . ?
C408 C409 C418 119.6(6) . . ?
C411 C410 C409 120.6(6) . . ?
C411 C410 H410 119.7 . . ?
C409 C410 H410 119.7 . . ?
C410 C411 C416 119.6(5) . . ?
C410 C411 C412 121.4(6) . . ?
C416 C411 C412 119.0(5) . . ?
C413 C412 C411 119.8(6) . . ?
C413 C412 H412 120.1 . . ?
C411 C412 H412 120.1 . . ?
C412 C413 C414 120.2(6) . . ?
C412 C413 H413 119.9 . . ?
C414 C413 H413 119.9 . . ?
C415 C414 C413 121.8(6) . . ?
C415 C414 H414 119.1 . . ?
C413 C414 H414 119.1 . . ?
C414 C415 C416 120.9(6) . . ?
C414 C415 H415 119.6 . . ?
C416 C415 H415 119.6 . . ?
C417 C416 C411 118.7(5) . . ?
C417 C416 C415 123.0(6) . . ?
C411 C416 C415 118.2(5) . . ?
C418 C417 C416 123.7(6) . . ?
C418 C417 H417 118.1 . . ?
C416 C417 H417 118.1 . . ?
C417 C418 C409 116.0(6) . . ?
C417 C418 C401 125.5(6) . . ?
C409 C418 C401 118.4(5) . . ?
N419 C419 C403 127.4(5) . . ?
N419 C419 H419 116.3 . . ?
C403 C419 H419 116.3 . . ?
C419 N419 C422 122.1(5) . . ?
C419 N419 Zn2 120.2(4) . . ?
C422 N419 Zn2 115.4(4) . . ?
C429 C420 C421 122.6(5) . . ?
C429 C420 C425 118.2(5) . . ?
C421 C420 C425 119.2(5) . . ?
C422 C421 C420 119.5(5) . . ?
C422 C421 C321 119.6(5) . . ?
C420 C421 C321 120.6(5) . . ?
C421 C422 C423 121.1(6) . . ?
C421 C422 N419 118.6(5) . . ?
C423 C422 N419 119.3(5) . . ?
C424 C423 C422 120.9(6) . . ?
C424 C423 H423 119.6 . . ?
C422 C423 H423 119.6 . . ?
C423 C424 C425 119.6(6) . . ?
C423 C424 H424 120.2 . . ?
C425 C424 H424 120.2 . . ?
C424 C425 C420 119.7(5) . . ?
C424 C425 C426 121.0(5) . . ?
C420 C425 C426 119.4(5) . . ?
C427 C426 C425 120.6(5) . . ?
C427 C426 H426 119.7 . . ?
C425 C426 H426 119.7 . . ?
C426 C427 C428 120.1(6) . . ?
C426 C427 H427 120.0 . . ?
C428 C427 H427 120.0 . . ?
C429 C428 C427 120.6(6) . . ?
C429 C428 H428 119.7 . . ?
C427 C428 H428 119.7 . . ?
C428 C429 C420 121.1(5) . . ?
C428 C429 H429 119.4 . . ?
C420 C429 H429 119.4 . . ?

loop_
_geom_bond_atom_site_label_1
_geom_bond_atom_site_label_2
_geom_bond_distance
_geom_bond_site_symmetry_2
_geom_bond_publ_flag
Zn1 O202 1.894(4) . ?
Zn1 O102 1.896(4) . ?
Zn1 N119 2.001(5) . ?
Zn1 N219 2.038(5) . ?
Zn2 O302 1.889(4) . ?
Zn2 O402 1.897(4) . ?
Zn2 N419 1.991(5) . ?
Zn2 N319 2.020(5) . ?
C1S Cl2 1.755(6) . ?
C1S Cl1 1.772(6) . ?
C1S H1A 0.9900 . ?
C1S H1B 0.9900 . ?
C2S Cl4 1.725(7) . ?
C2S Cl3 1.767(7) . ?
C2S H2A 0.9900 . ?
C2S H2B 0.9900 . ?
O1S C3S 1.321(10) . ?
O1S C5S 1.433(9) . ?
C3S C4S 1.492(12) . ?
C3S H3A 0.9900 . ?
C3S H3B 0.9900 . ?
C4S H4A 0.9800 . ?
C4S H4B 0.9800 . ?
C4S H4C 0.9800 . ?
C5S C6S 1.427(12) . ?
C5S H5A 0.9900 . ?
C5S H5B 0.9900 . ?
C6S H6A 0.9800 . ?
C6S H6B 0.9800 . ?
C6S H6C 0.9800 . ?
C101 C106 1.408(8) . ?
C101 C102 1.437(8) . ?
C101 C118 1.479(8) . ?
C102 O102 1.292(7) . ?
C102 C103 1.438(8) . ?
C103 C119 1.410(9) . ?
C103 C104 1.419(8) . ?
C104 C105 1.344(9) . ?
C104 H104 0.9500 . ?
C105 C106 1.419(8) . ?
C105 H105 0.9500 . ?
C106 C107 1.432(9) . ?
C107 C108 1.360(9) . ?
C107 H107 0.9500 . ?
C108 C109 1.436(9) . ?
C108 H108 0.9500 . ?
C109 C110 1.387(9) . ?
C109 C118 1.440(9) . ?
C110 C111 1.387(9) . ?
C110 H110 0.9500 . ?
C111 C116 1.423(9) . ?
C111 C112 1.453(9) . ?
C112 C113 1.333(10) . ?
C112 H112 0.9500 . ?
C113 C114 1.415(10) . ?
C113 H113 0.9500 . ?
C114 C115 1.332(9) . ?
C114 H114 0.9500 . ?
C115 C116 1.438(8) . ?
C115 H115 0.9500 . ?
C116 C117 1.410(8) . ?
C117 C118 1.394(8) . ?
C117 H117 0.9500 . ?
C119 N119 1.304(8) . ?
C119 H119 0.9500 . ?
N119 C122 1.421(8) . ?
C120 C121 1.402(8) . ?
C120 C129 1.412(8) . ?
C120 C125 1.442(8) . ?
C121 C122 1.389(9) . ?
C121 C221 1.509(8) . ?
C122 C123 1.425(8) . ?
C123 C124 1.336(9) . ?
C123 H123 0.9500 . ?
C124 C125 1.402(9) . ?
C124 H124 0.9500 . ?
C125 C126 1.420(9) . ?
C126 C127 1.353(10) . ?
C126 H126 0.9500 . ?
C127 C128 1.400(9) . ?
C127 H127 0.9500 . ?
C128 C129 1.367(9) . ?
C128 H128 0.9500 . ?
C129 H129 0.9500 . ?
C201 C206 1.419(8) . ?
C201 C218 1.450(9) . ?
C201 C202 1.461(8) . ?
C202 O202 1.288(7) . ?
C202 C203 1.439(9) . ?
C203 C204 1.380(9) . ?
C203 C219 1.449(8) . ?
C204 C205 1.381(9) . ?
C204 H204 0.9500 . ?
C205 C206 1.421(9) . ?
C205 H205 0.9500 . ?
C206 C207 1.451(8) . ?
C207 C208 1.331(9) . ?
C207 H207 0.9500 . ?
C208 C209 1.443(9) . ?
C208 H208 0.9500 . ?
C209 C210 1.395(9) . ?
C209 C218 1.437(8) . ?
C210 C211 1.392(9) . ?
C210 H210 0.9500 . ?
C211 C212 1.421(9) . ?
C211 C216 1.440(9) . ?
C212 C213 1.332(9) . ?
C212 H212 0.9500 . ?
C213 C214 1.437(9) . ?
C213 H213 0.9500 . ?
C214 C215 1.345(9) . ?
C214 H214 0.9500 . ?
C215 C216 1.428(9) . ?
C215 H215 0.9500 . ?
C216 C217 1.397(9) . ?
C217 C218 1.390(8) . ?
C217 H217 0.9500 . ?
C219 N219 1.262(8) . ?
C219 H219 0.9500 . ?
N219 C222 1.439(7) . ?
C220 C225 1.421(8) . ?
C220 C229 1.426(8) . ?
C220 C221 1.436(8) . ?
C221 C222 1.386(8) . ?
C222 C223 1.411(8) . ?
C223 C224 1.382(8) . ?
C223 H223 0.9500 . ?
C224 C225 1.414(8) . ?
C224 H224 0.9500 . ?
C225 C226 1.425(8) . ?
C226 C227 1.372(9) . ?
C226 H226 0.9500 . ?
C227 C228 1.395(9) . ?
C227 H227 0.9500 . ?
C228 C229 1.370(8) . ?
C228 H228 0.9500 . ?
C229 H229 0.9500 . ?
C301 C306 1.434(8) . ?
C301 C302 1.445(8) . ?
C301 C318 1.462(8) . ?
C302 O302 1.299(7) . ?
C302 C303 1.424(8) . ?
C303 C304 1.398(8) . ?
C303 C319 1.448(8) . ?
C304 C305 1.374(8) . ?
C304 H304 0.9500 . ?
C305 C306 1.396(9) . ?
C305 H305 0.9500 . ?
C306 C307 1.441(8) . ?
C307 C308 1.333(9) . ?
C307 H307 0.9500 . ?
C308 C309 1.430(8) . ?
C308 H308 0.9500 . ?
C309 C310 1.367(9) . ?
C309 C318 1.438(8) . ?
C310 C311 1.414(9) . ?
C310 H310 0.9500 . ?
C311 C312 1.411(9) . ?
C311 C316 1.428(8) . ?
C312 C313 1.381(9) . ?
C312 H312 0.9500 . ?
C313 C314 1.409(9) . ?
C313 H313 0.9500 . ?
C314 C315 1.374(9) . ?
C314 H314 0.9500 . ?
C315 C316 1.438(9) . ?
C315 H315 0.9500 . ?
C316 C317 1.406(8) . ?
C317 C318 1.398(8) . ?
C317 H317 0.9500 . ?
C319 N319 1.299(7) . ?
C319 H319 0.9500 . ?
N319 C322 1.419(7) . ?
C320 C329 1.418(8) . ?
C320 C321 1.428(8) . ?
C320 C325 1.434(8) . ?
C321 C322 1.381(8) . ?
C321 C421 1.497(8) . ?
C322 C323 1.409(8) . ?
C323 C324 1.355(8) . ?
C323 H323 0.9500 . ?
C324 C325 1.418(8) . ?
C324 H324 0.9500 . ?
C325 C326 1.409(8) . ?
C326 C327 1.352(9) . ?
C326 H326 0.9500 . ?
C327 C328 1.405(9) . ?
C327 H327 0.9500 . ?
C328 C329 1.376(8) . ?
C328 H328 0.9500 . ?
C329 H329 0.9500 . ?
C401 C406 1.415(9) . ?
C401 C418 1.463(9) . ?
C401 C402 1.464(8) . ?
C402 O402 1.270(7) . ?
C402 C403 1.435(8) . ?
C403 C404 1.405(8) . ?
C403 C419 1.434(9) . ?
C404 C405 1.373(9) . ?
C404 H404 0.9500 . ?
C405 C406 1.412(9) . ?
C405 H405 0.9500 . ?
C406 C407 1.435(9) . ?
C407 C408 1.351(9) . ?
C407 H407 0.9500 . ?
C408 C409 1.423(9) . ?
C408 H408 0.9500 . ?
C409 C410 1.399(9) . ?
C409 C418 1.448(9) . ?
C410 C411 1.396(9) . ?
C410 H410 0.9500 . ?
C411 C416 1.420(9) . ?
C411 C412 1.442(9) . ?
C412 C413 1.379(10) . ?
C412 H412 0.9500 . ?
C413 C414 1.382(10) . ?
C413 H413 0.9500 . ?
C414 C415 1.357(9) . ?
C414 H414 0.9500 . ?
C415 C416 1.422(9) . ?
C415 H415 0.9500 . ?
C416 C417 1.402(8) . ?
C417 C418 1.395(8) . ?
C417 H417 0.9500 . ?
C419 N419 1.298(8) . ?
C419 H419 0.9500 . ?
N419 C422 1.437(8) . ?
C420 C429 1.419(8) . ?
C420 C421 1.422(8) . ?
C420 C425 1.427(8) . ?
C421 C422 1.382(8) . ?
C422 C423 1.405(9) . ?
C423 C424 1.374(9) . ?
C423 H423 0.9500 . ?
C424 C425 1.422(9) . ?
C424 H424 0.9500 . ?
C425 C426 1.428(9) . ?
C426 C427 1.358(9) . ?
C426 H426 0.9500 . ?
C427 C428 1.423(9) . ?
C427 H427 0.9500 . ?
C428 C429 1.363(8) . ?
C428 H428 0.9500 . ?
C429 H429 0.9500 . ?

loop_
_geom_torsion_atom_site_label_1
_geom_torsion_atom_site_label_2
_geom_torsion_atom_site_label_3
_geom_torsion_atom_site_label_4
_geom_torsion
_geom_torsion_site_symmetry_1
_geom_torsion_site_symmetry_2
_geom_torsion_site_symmetry_3
_geom_torsion_site_symmetry_4
_geom_torsion_publ_flag
C5S O1S C3S C4S -176.1(7) . . . . ?
C3S O1S C5S C6S 176.3(8) . . . . ?
C106 C101 C102 O102 -176.6(5) . . . . ?
C118 C101 C102 O102 5.6(8) . . . . ?
C106 C101 C102 C103 4.2(8) . . . . ?
C118 C101 C102 C103 -173.6(5) . . . . ?
C101 C102 O102 Zn1 -162.3(4) . . . . ?
C103 C102 O102 Zn1 16.8(8) . . . . ?
O202 Zn1 O102 C102 141.2(5) . . . . ?
N119 Zn1 O102 C102 -3.7(5) . . . . ?
N219 Zn1 O102 C102 -101.9(5) . . . . ?
O102 C102 C103 C119 -12.3(9) . . . . ?
C101 C102 C103 C119 166.9(5) . . . . ?
O102 C102 C103 C104 171.5(5) . . . . ?
C101 C102 C103 C104 -9.4(8) . . . . ?
C119 C103 C104 C105 -168.7(6) . . . . ?
C102 C103 C104 C105 7.9(9) . . . . ?
C103 C104 C105 C106 -1.2(9) . . . . ?
C102 C101 C106 C105 2.4(8) . . . . ?
C118 C101 C106 C105 -179.6(5) . . . . ?
C102 C101 C106 C107 -176.9(5) . . . . ?
C118 C101 C106 C107 1.1(8) . . . . ?
C104 C105 C106 C101 -4.1(9) . . . . ?
C104 C105 C106 C107 175.2(6) . . . . ?
C101 C106 C107 C108 0.1(9) . . . . ?
C105 C106 C107 C108 -179.2(6) . . . . ?
C106 C107 C108 C109 -1.2(9) . . . . ?
C107 C108 C109 C110 179.7(6) . . . . ?
C107 C108 C109 C118 1.0(9) . . . . ?
C108 C109 C110 C111 -178.4(6) . . . . ?
C118 C109 C110 C111 0.2(9) . . . . ?
C109 C110 C111 C116 -1.9(9) . . . . ?
C109 C110 C111 C112 178.1(6) . . . . ?
C110 C111 C112 C113 178.2(6) . . . . ?
C116 C111 C112 C113 -1.8(9) . . . . ?
C111 C112 C113 C114 0.5(10) . . . . ?
C112 C113 C114 C115 0.7(11) . . . . ?
C113 C114 C115 C116 -0.5(10) . . . . ?
C110 C111 C116 C117 1.9(8) . . . . ?
C112 C111 C116 C117 -178.1(5) . . . . ?
C110 C111 C116 C115 -178.1(6) . . . . ?
C112 C111 C116 C115 1.9(8) . . . . ?
C114 C115 C116 C117 179.1(6) . . . . ?
C114 C115 C116 C111 -0.9(9) . . . . ?
C111 C116 C117 C118 -0.3(8) . . . . ?
C115 C116 C117 C118 179.6(6) . . . . ?
C116 C117 C118 C109 -1.2(8) . . . . ?
C116 C117 C118 C101 178.5(5) . . . . ?
C110 C109 C118 C117 1.3(8) . . . . ?
C108 C109 C118 C117 180.0(5) . . . . ?
C110 C109 C118 C101 -178.4(5) . . . . ?
C108 C109 C118 C101 0.2(8) . . . . ?
C106 C101 C118 C117 179.0(5) . . . . ?
C102 C101 C118 C117 -3.1(9) . . . . ?
C106 C101 C118 C109 -1.3(8) . . . . ?
C102 C101 C118 C109 176.6(5) . . . . ?
C104 C103 C119 N119 165.2(6) . . . . ?
C102 C103 C119 N119 -11.1(10) . . . . ?
C103 C119 N119 C122 178.7(6) . . . . ?
C103 C119 N119 Zn1 24.5(8) . . . . ?
O202 Zn1 N119 C119 -150.9(4) . . . . ?
O102 Zn1 N119 C119 -15.8(5) . . . . ?
N219 Zn1 N119 C119 111.2(4) . . . . ?
O202 Zn1 N119 C122 53.1(5) . . . . ?
O102 Zn1 N119 C122 -171.8(4) . . . . ?
N219 Zn1 N119 C122 -44.8(4) . . . . ?
C129 C120 C121 C122 180.0(5) . . . . ?
C125 C120 C121 C122 -1.6(8) . . . . ?
C129 C120 C121 C221 7.4(9) . . . . ?
C125 C120 C121 C221 -174.3(5) . . . . ?
C120 C121 C122 N119 -171.4(5) . . . . ?
C221 C121 C122 N119 1.6(8) . . . . ?
C120 C121 C122 C123 1.6(8) . . . . ?
C221 C121 C122 C123 174.5(5) . . . . ?
C119 N119 C122 C121 -77.5(7) . . . . ?
Zn1 N119 C122 C121 77.7(6) . . . . ?
C119 N119 C122 C123 109.5(6) . . . . ?
Zn1 N119 C122 C123 -95.3(5) . . . . ?
C121 C122 C123 C124 -1.8(9) . . . . ?
N119 C122 C123 C124 171.3(5) . . . . ?
C122 C123 C124 C125 2.1(9) . . . . ?
C123 C124 C125 C126 179.3(6) . . . . ?
C123 C124 C125 C120 -2.1(9) . . . . ?
C121 C120 C125 C124 1.9(8) . . . . ?
C129 C120 C125 C124 -179.7(5) . . . . ?
C121 C120 C125 C126 -179.5(5) . . . . ?
C129 C120 C125 C126 -1.0(8) . . . . ?
C124 C125 C126 C127 179.4(6) . . . . ?
C120 C125 C126 C127 0.8(8) . . . . ?
C125 C126 C127 C128 -0.7(9) . . . . ?
C126 C127 C128 C129 0.8(9) . . . . ?
C127 C128 C129 C120 -1.1(9) . . . . ?
C121 C120 C129 C128 179.6(5) . . . . ?
C125 C120 C129 C128 1.2(8) . . . . ?
C206 C201 C202 O202 -169.3(5) . . . . ?
C218 C201 C202 O202 10.7(8) . . . . ?
C206 C201 C202 C203 8.0(8) . . . . ?
C218 C201 C202 C203 -172.0(5) . . . . ?
C203 C202 O202 Zn1 6.3(9) . . . . ?
C201 C202 O202 Zn1 -176.5(4) . . . . ?
O102 Zn1 O202 C202 139.8(5) . . . . ?
N119 Zn1 O202 C202 -92.1(5) . . . . ?
N219 Zn1 O202 C202 5.8(5) . . . . ?
O202 C202 C203 C204 171.5(6) . . . . ?
C201 C202 C203 C204 -5.7(9) . . . . ?
O202 C202 C203 C219 -12.7(9) . . . . ?
C201 C202 C203 C219 170.1(5) . . . . ?
C202 C203 C204 C205 0.0(10) . . . . ?
C219 C203 C204 C205 -176.1(6) . . . . ?
C203 C204 C205 C206 3.2(10) . . . . ?
C218 C201 C206 C205 174.9(6) . . . . ?
C202 C201 C206 C205 -5.1(9) . . . . ?
C218 C201 C206 C207 -4.7(9) . . . . ?
C202 C201 C206 C207 175.3(6) . . . . ?
C204 C205 C206 C201 -0.5(10) . . . . ?
C204 C205 C206 C207 179.1(6) . . . . ?
C201 C206 C207 C208 1.0(10) . . . . ?
C205 C206 C207 C208 -178.6(6) . . . . ?
C206 C207 C208 C209 3.0(10) . . . . ?
C207 C208 C209 C210 172.7(6) . . . . ?
C207 C208 C209 C218 -3.5(9) . . . . ?
C218 C209 C210 C211 -1.3(9) . . . . ?
C208 C209 C210 C211 -177.4(6) . . . . ?
C209 C210 C211 C212 -179.9(6) . . . . ?
C209 C210 C211 C216 1.2(9) . . . . ?
C210 C211 C212 C213 -179.9(6) . . . . ?
C216 C211 C212 C213 -1.0(9) . . . . ?
C211 C212 C213 C214 0.6(9) . . . . ?
C212 C213 C214 C215 -0.5(9) . . . . ?
C213 C214 C215 C216 0.8(9) . . . . ?
C214 C215 C216 C217 180.0(6) . . . . ?
C214 C215 C216 C211 -1.1(9) . . . . ?
C210 C211 C216 C217 -0.9(8) . . . . ?
C212 C211 C216 C217 -179.9(5) . . . . ?
C210 C211 C216 C215 -179.8(5) . . . . ?
C212 C211 C216 C215 1.2(8) . . . . ?
C215 C216 C217 C218 179.6(5) . . . . ?
C211 C216 C217 C218 0.7(8) . . . . ?
C216 C217 C218 C209 -0.7(8) . . . . ?
C216 C217 C218 C201 176.3(5) . . . . ?
C210 C209 C218 C217 1.0(8) . . . . ?
C208 C209 C218 C217 177.1(5) . . . . ?
C210 C209 C218 C201 -176.3(5) . . . . ?
C208 C209 C218 C201 -0.2(8) . . . . ?
C206 C201 C218 C217 -172.9(5) . . . . ?
C202 C201 C218 C217 7.1(9) . . . . ?
C206 C201 C218 C209 4.2(8) . . . . ?
C202 C201 C218 C209 -175.9(5) . . . . ?
C204 C203 C219 N219 176.8(6) . . . . ?
C202 C203 C219 N219 0.9(9) . . . . ?
C203 C219 N219 C222 178.2(5) . . . . ?
C203 C219 N219 Zn1 14.4(8) . . . . ?
O202 Zn1 N219 C219 -15.5(5) . . . . ?
O102 Zn1 N219 C219 -142.6(4) . . . . ?
N119 Zn1 N219 C219 118.3(5) . . . . ?
O202 Zn1 N219 C222 179.0(4) . . . . ?
O102 Zn1 N219 C222 51.9(4) . . . . ?
N119 Zn1 N219 C222 -47.2(4) . . . . ?
C225 C220 C221 C222 -0.3(8) . . . . ?
C229 C220 C221 C222 175.3(5) . . . . ?
C225 C220 C221 C121 -175.3(5) . . . . ?
C229 C220 C221 C121 0.3(9) . . . . ?
C122 C121 C221 C222 -69.5(7) . . . . ?
C120 C121 C221 C222 103.4(6) . . . . ?
C122 C121 C221 C220 105.4(6) . . . . ?
C120 C121 C221 C220 -81.7(7) . . . . ?
C220 C221 C222 C223 4.4(8) . . . . ?
C121 C221 C222 C223 179.5(5) . . . . ?
C220 C221 C222 N219 -167.4(5) . . . . ?
C121 C221 C222 N219 7.7(8) . . . . ?
C219 N219 C222 C221 -90.6(7) . . . . ?
Zn1 N219 C222 C221 74.4(6) . . . . ?
C219 N219 C222 C223 97.3(7) . . . . ?
Zn1 N219 C222 C223 -97.7(5) . . . . ?
C221 C222 C223 C224 -5.1(9) . . . . ?
N219 C222 C223 C224 166.7(5) . . . . ?
C222 C223 C224 C225 1.5(9) . . . . ?
C223 C224 C225 C220 2.6(9) . . . . ?
C223 C224 C225 C226 -174.4(6) . . . . ?
C229 C220 C225 C224 -178.9(6) . . . . ?
C221 C220 C225 C224 -3.2(8) . . . . ?
C229 C220 C225 C226 -1.8(8) . . . . ?
C221 C220 C225 C226 173.9(5) . . . . ?
C224 C225 C226 C227 177.3(6) . . . . ?
C220 C225 C226 C227 0.2(9) . . . . ?
C225 C226 C227 C228 0.9(10) . . . . ?
C226 C227 C228 C229 -0.2(10) . . . . ?
C227 C228 C229 C220 -1.4(10) . . . . ?
C225 C220 C229 C228 2.5(9) . . . . ?
C221 C220 C229 C228 -173.1(6) . . . . ?
C306 C301 C302 O302 -173.7(5) . . . . ?
C318 C301 C302 O302 7.2(8) . . . . ?
C306 C301 C302 C303 6.1(8) . . . . ?
C318 C301 C302 C303 -173.0(5) . . . . ?
C303 C302 O302 Zn2 1.3(8) . . . . ?
C301 C302 O302 Zn2 -178.9(4) . . . . ?
O402 Zn2 O302 C302 145.9(5) . . . . ?
N419 Zn2 O302 C302 -88.8(5) . . . . ?
N319 Zn2 O302 C302 11.1(5) . . . . ?
O302 C302 C303 C304 172.2(5) . . . . ?
C301 C302 C303 C304 -7.6(8) . . . . ?
O302 C302 C303 C319 -10.6(9) . . . . ?
C301 C302 C303 C319 169.6(5) . . . . ?
C302 C303 C304 C305 3.7(9) . . . . ?
C319 C303 C304 C305 -173.7(5) . . . . ?
C303 C304 C305 C306 1.6(9) . . . . ?
C304 C305 C306 C301 -2.9(9) . . . . ?
C304 C305 C306 C307 176.1(5) . . . . ?
C302 C301 C306 C305 -0.9(8) . . . . ?
C318 C301 C306 C305 178.2(5) . . . . ?
C302 C301 C306 C307 -179.9(5) . . . . ?
C318 C301 C306 C307 -0.8(8) . . . . ?
C305 C306 C307 C308 -179.5(6) . . . . ?
C301 C306 C307 C308 -0.5(9) . . . . ?
C306 C307 C308 C309 0.6(9) . . . . ?
C307 C308 C309 C310 179.2(6) . . . . ?
C307 C308 C309 C318 0.5(8) . . . . ?
C308 C309 C310 C311 -178.6(5) . . . . ?
C318 C309 C310 C311 0.1(8) . . . . ?
C309 C310 C311 C312 -177.8(6) . . . . ?
C309 C310 C311 C316 1.4(8) . . . . ?
C310 C311 C312 C313 178.2(6) . . . . ?
C316 C311 C312 C313 -0.9(9) . . . . ?
C311 C312 C313 C314 0.8(9) . . . . ?
C312 C313 C314 C315 -1.0(9) . . . . ?
C313 C314 C315 C316 1.3(9) . . . . ?
C312 C311 C316 C317 177.3(6) . . . . ?
C310 C311 C316 C317 -1.9(8) . . . . ?
C312 C311 C316 C315 1.2(8) . . . . ?
C310 C311 C316 C315 -178.0(5) . . . . ?
C314 C315 C316 C317 -177.5(6) . . . . ?
C314 C315 C316 C311 -1.5(9) . . . . ?
C311 C316 C317 C318 1.1(9) . . . . ?
C315 C316 C317 C318 177.0(5) . . . . ?
C316 C317 C318 C309 0.4(8) . . . . ?
C316 C317 C318 C301 179.7(5) . . . . ?
C310 C309 C318 C317 -1.0(8) . . . . ?
C308 C309 C318 C317 177.6(5) . . . . ?
C310 C309 C318 C301 179.6(5) . . . . ?
C308 C309 C318 C301 -1.7(8) . . . . ?
C306 C301 C318 C317 -177.5(5) . . . . ?
C302 C301 C318 C317 1.6(9) . . . . ?
C306 C301 C318 C309 1.9(8) . . . . ?
C302 C301 C318 C309 -179.0(5) . . . . ?
C304 C303 C319 N319 177.0(5) . . . . ?
C302 C303 C319 N319 -0.3(9) . . . . ?
C303 C319 N319 C322 179.7(5) . . . . ?
C303 C319 N319 Zn2 17.3(8) . . . . ?
O302 Zn2 N319 C319 -19.6(4) . . . . ?
O402 Zn2 N319 C319 -143.0(4) . . . . ?
N419 Zn2 N319 C319 116.5(4) . . . . ?
O302 Zn2 N319 C322 176.8(4) . . . . ?
O402 Zn2 N319 C322 53.3(4) . . . . ?
N419 Zn2 N319 C322 -47.1(4) . . . . ?
C329 C320 C321 C322 178.0(5) . . . . ?
C325 C320 C321 C322 0.1(8) . . . . ?
C329 C320 C321 C421 2.0(9) . . . . ?
C325 C320 C321 C421 -175.8(5) . . . . ?
C320 C321 C322 C323 1.8(9) . . . . ?
C421 C321 C322 C323 177.9(5) . . . . ?
C320 C321 C322 N319 -167.0(5) . . . . ?
C421 C321 C322 N319 9.1(8) . . . . ?
C319 N319 C322 C321 -90.9(7) . . . . ?
Zn2 N319 C322 C321 72.5(6) . . . . ?
C319 N319 C322 C323 100.0(7) . . . . ?
Zn2 N319 C322 C323 -96.6(5) . . . . ?
C321 C322 C323 C324 -1.3(9) . . . . ?
N319 C322 C323 C324 167.6(5) . . . . ?
C322 C323 C324 C325 -1.3(9) . . . . ?
C323 C324 C325 C326 -175.6(6) . . . . ?
C323 C324 C325 C320 3.2(9) . . . . ?
C329 C320 C325 C326 -1.7(8) . . . . ?
C321 C320 C325 C326 176.3(5) . . . . ?
C329 C320 C325 C324 179.5(5) . . . . ?
C321 C320 C325 C324 -2.5(8) . . . . ?
C324 C325 C326 C327 179.5(6) . . . . ?
C320 C325 C326 C327 0.8(9) . . . . ?
C325 C326 C327 C328 0.4(10) . . . . ?
C326 C327 C328 C329 -0.6(10) . . . . ?
C327 C328 C329 C320 -0.3(9) . . . . ?
C321 C320 C329 C328 -176.4(6) . . . . ?
C325 C320 C329 C328 1.5(9) . . . . ?
C406 C401 C402 O402 -174.0(5) . . . . ?
C418 C401 C402 O402 7.7(8) . . . . ?
C406 C401 C402 C403 7.5(8) . . . . ?
C418 C401 C402 C403 -170.8(5) . . . . ?
C403 C402 O402 Zn2 10.8(8) . . . . ?
C401 C402 O402 Zn2 -167.6(4) . . . . ?
O302 Zn2 O402 C402 143.1(5) . . . . ?
N419 Zn2 O402 C402 -1.8(5) . . . . ?
N319 Zn2 O402 C402 -101.6(5) . . . . ?
O402 C402 C403 C404 172.5(6) . . . . ?
C401 C402 C403 C404 -9.1(8) . . . . ?
O402 C402 C403 C419 -8.4(9) . . . . ?
C401 C402 C403 C419 170.0(5) . . . . ?
C419 C403 C404 C405 -175.2(5) . . . . ?
C402 C403 C404 C405 3.9(9) . . . . ?
C403 C404 C405 C406 3.1(9) . . . . ?
C404 C405 C406 C401 -4.5(9) . . . . ?
C404 C405 C406 C407 175.5(6) . . . . ?
C418 C401 C406 C405 177.4(5) . . . . ?
C402 C401 C406 C405 -0.9(9) . . . . ?
C418 C401 C406 C407 -2.6(9) . . . . ?
C402 C401 C406 C407 179.1(5) . . . . ?
C405 C406 C407 C408 -177.1(6) . . . . ?
C401 C406 C407 C408 2.9(9) . . . . ?
C406 C407 C408 C409 -0.8(10) . . . . ?
C407 C408 C409 C410 175.5(6) . . . . ?
C407 C408 C409 C418 -1.5(9) . . . . ?
C408 C409 C410 C411 -175.9(6) . . . . ?
C418 C409 C410 C411 1.0(9) . . . . ?
C409 C410 C411 C416 -4.2(9) . . . . ?
C409 C410 C411 C412 176.4(6) . . . . ?
C410 C411 C412 C413 179.6(6) . . . . ?
C416 C411 C412 C413 0.1(9) . . . . ?
C411 C412 C413 C414 -2.5(9) . . . . ?
C412 C413 C414 C415 3.0(10) . . . . ?
C413 C414 C415 C416 -0.9(10) . . . . ?
C410 C411 C416 C417 3.6(8) . . . . ?
C412 C411 C416 C417 -176.9(5) . . . . ?
C410 C411 C416 C415 -177.6(6) . . . . ?
C412 C411 C416 C415 1.9(8) . . . . ?
C414 C415 C416 C417 177.2(6) . . . . ?
C414 C415 C416 C411 -1.5(9) . . . . ?
C411 C416 C417 C418 0.2(9) . . . . ?
C415 C416 C417 C418 -178.5(6) . . . . ?
C416 C417 C418 C409 -3.3(9) . . . . ?
C416 C417 C418 C401 174.4(5) . . . . ?
C410 C409 C418 C417 2.7(8) . . . . ?
C408 C409 C418 C417 179.6(6) . . . . ?
C410 C409 C418 C401 -175.2(5) . . . . ?
C408 C409 C418 C401 1.8(8) . . . . ?
C406 C401 C418 C417 -177.4(6) . . . . ?
C402 C401 C418 C417 0.9(9) . . . . ?
C406 C401 C418 C409 0.3(8) . . . . ?
C402 C401 C418 C409 178.5(5) . . . . ?
C404 C403 C419 N419 172.2(6) . . . . ?
C402 C403 C419 N419 -6.9(10) . . . . ?
C403 C419 N419 C422 177.9(5) . . . . ?
C403 C419 N419 Zn2 16.2(8) . . . . ?
O302 Zn2 N419 C419 -142.0(4) . . . . ?
O402 Zn2 N419 C419 -11.0(5) . . . . ?
N319 Zn2 N419 C419 118.3(5) . . . . ?
O302 Zn2 N419 C422 55.1(5) . . . . ?
O402 Zn2 N419 C422 -173.9(4) . . . . ?
N319 Zn2 N419 C422 -44.5(4) . . . . ?
C429 C420 C421 C422 180.0(5) . . . . ?
C425 C420 C421 C422 1.3(8) . . . . ?
C429 C420 C421 C321 5.2(8) . . . . ?
C425 C420 C421 C321 -173.4(5) . . . . ?
C322 C321 C421 C422 -72.0(8) . . . . ?
C320 C321 C421 C422 104.0(7) . . . . ?
C322 C321 C421 C420 102.8(6) . . . . ?
C320 C321 C421 C420 -81.3(7) . . . . ?
C420 C421 C422 C423 -0.8(8) . . . . ?
C321 C421 C422 C423 174.0(5) . . . . ?
C420 C421 C422 N419 -169.9(5) . . . . ?
C321 C421 C422 N419 4.9(8) . . . . ?
C419 N419 C422 C421 -88.2(7) . . . . ?
Zn2 N419 C422 C421 74.3(6) . . . . ?
C419 N419 C422 C423 102.5(7) . . . . ?
Zn2 N419 C422 C423 -95.0(5) . . . . ?
C421 C422 C423 C424 0.6(8) . . . . ?
N419 C422 C423 C424 169.5(5) . . . . ?
C422 C423 C424 C425 -0.8(8) . . . . ?
C423 C424 C425 C420 1.3(8) . . . . ?
C423 C424 C425 C426 -178.6(5) . . . . ?
C429 C420 C425 C424 179.7(5) . . . . ?
C421 C420 C425 C424 -1.6(8) . . . . ?
C429 C420 C425 C426 -0.4(8) . . . . ?
C421 C420 C425 C426 178.3(5) . . . . ?
C424 C425 C426 C427 179.8(5) . . . . ?
C420 C425 C426 C427 0.0(8) . . . . ?
C425 C426 C427 C428 0.2(9) . . . . ?
C426 C427 C428 C429 0.1(9) . . . . ?
C427 C428 C429 C420 -0.6(9) . . . . ?
C421 C420 C429 C428 -177.9(5) . . . . ?
C425 C420 C429 C428 0.7(8) . . . . ?
